data_2242814
loop_
_publ_author_name
'Kamaal, Saima'
'Faizi, Md. Serajul Haque'
'Ali, Arif'
'Ahmad, Musheer'
'Gupta, Mayank'
'Dege, Necmi'
'Iskenderov, Turganbay'

_publ_section_title
;
 Crystal structure of 4-[(2-hydroxy-3-methoxybenzyl)amino]benzoic acid
 hemihydrate
;
_journal_coeditor_code LD2147
_journal_issue 2
_journal_name_full 'Acta Crystallographica Section E'
_journal_page_first 159
_journal_page_last 162
_journal_paper_doi 10.1107/S2056989018018455
_journal_volume 75
_journal_year 2019
_chemical_formula_iupac 'C15 H15 N O4, 0.5H2 O'
_chemical_formula_moiety 'C15 H15 N O4, 0.5(H2 O)'
_chemical_formula_sum 'C15 H16 N O4.5'
_chemical_formula_weight 282.28
_chemical_name_systematic
;
4-[(2-Hydroxy-3-methoxybenzyl)amino]benzoic acid hemihydrate
;
_space_group_crystal_system monoclinic
_space_group_IT_number 15
_space_group_name_Hall '-C 2yc'
_space_group_name_H-M_alt 'C 1 2/c 1'
_symmetry_space_group_name_Hall '-C 2yc'
_symmetry_space_group_name_H-M 'C 1 2/c 1'
_atom_sites_solution_hydrogens mixed
_audit_creation_method SHELXL-2018/3
_cell_angle_alpha 90
_cell_angle_beta 98.292(6)
_cell_angle_gamma 90
_cell_formula_units_Z 8
_cell_length_a 24.742(3)
_cell_length_b 5.5002(6)
_cell_length_c 19.387(2)
_cell_measurement_reflns_used 6409
_cell_measurement_temperature 296(2)
_cell_measurement_theta_max 28.17
_cell_measurement_theta_min 2.50
_cell_volume 2610.7(5)
_computing_cell_refinement
;
SAINT (Bruker, 2014)
;
_computing_data_collection
;
APEX2 (Bruker, 2014)
;
_computing_data_reduction
;
SAINT (Bruker, 2014)
;
_computing_molecular_graphics
;
SHELXTL (Sheldrick, 2008)
;
_computing_publication_material
;
SHELXTL (Sheldrick, 2008)
;
_computing_structure_refinement
;
SHELXL2018 (Sheldrick, 2015b)
;
_computing_structure_solution
;
SHELXT2014 (Sheldrick, 2015a)
;
_diffrn_ambient_temperature 296(2)
_diffrn_measured_fraction_theta_full 0.998
_diffrn_measured_fraction_theta_max 0.998
_diffrn_measurement_device_type 'Bruker APEXII CCD'
_diffrn_measurement_method '\f and \w scans'
_diffrn_radiation_type MoK\a
_diffrn_radiation_wavelength 0.71073
_diffrn_reflns_av_R_equivalents 0.0652
_diffrn_reflns_av_unetI/netI 0.0402
_diffrn_reflns_limit_h_max 30
_diffrn_reflns_limit_h_min -30
_diffrn_reflns_limit_k_max 6
_diffrn_reflns_limit_k_min -6
_diffrn_reflns_limit_l_max 23
_diffrn_reflns_limit_l_min -23
_diffrn_reflns_number 16146
_diffrn_reflns_theta_full 25.242
_diffrn_reflns_theta_max 25.999
_diffrn_reflns_theta_min 2.880
_exptl_absorpt_coefficient_mu 0.107
_exptl_absorpt_correction_type multi-scan
_exptl_absorpt_process_details
;
(SADABS; Bruker, 2014)
;
_exptl_crystal_colour colorless
_exptl_crystal_density_diffrn 1.436
_exptl_crystal_description prism
_exptl_crystal_F_000 1192
_exptl_crystal_size_max 0.45
_exptl_crystal_size_mid 0.34
_exptl_crystal_size_min 0.14
_refine_diff_density_max 0.257
_refine_diff_density_min -0.218
_refine_ls_extinction_method none
_refine_ls_goodness_of_fit_ref 1.054
_refine_ls_hydrogen_treatment mixed
_refine_ls_matrix_type full
_refine_ls_number_parameters 203
_refine_ls_number_reflns 2570
_refine_ls_number_restraints 1
_refine_ls_restrained_S_all 1.054
_refine_ls_R_factor_all 0.0521
_refine_ls_R_factor_gt 0.0417
_refine_ls_shift/su_max 0.000
_refine_ls_shift/su_mean 0.000
_refine_ls_structure_factor_coef Fsqd
_refine_ls_weighting_details 'w=1/[\s^2^(Fo^2^)+(0.0366P)^2^+3.8398P] where P=(Fo^2^+2Fc^2^)/3'
_refine_ls_weighting_scheme calc
_refine_ls_wR_factor_gt 0.0989
_refine_ls_wR_factor_ref 0.1073
_reflns_number_gt 2138
_reflns_number_total 2570
_reflns_threshold_expression 'I > 2\s(I)'
_cod_data_source_file ld2147sup1.cif
_cod_data_source_block I
_cod_depositor_comments
;

2019-09-12
Z value and formula fixed to values more according to usual
chemical conventions.                 miguel
;
_cod_original_formula_sum 'C30 H32 N2 O9'
_cod_original_formula_weight 564.57
_cod_original_formula_moiety '2(C15 H15 N O4), H2 O'
_cod_original_formula_iupac '2C15 H15 N O4, H2 O'
_cod_original_formula_units_Z 4
_cod_original_cell_volume 2610.8(5)
_cod_database_code 2242814
_shelx_space_group_comment
;
The symmetry employed for this shelxl refinement is uniquely defined
by the following loop, which should always be used as a source of
symmetry information in preference to the above space-group names.
They are only intended as comments.
;
_shelx_estimated_absorpt_t_min 0.975
_shelx_estimated_absorpt_t_max 0.979

loop_
_space_group_symop_operation_xyz
'x, y, z'
'-x, y, -z+1/2'
'x+1/2, y+1/2, z'
'-x+1/2, y+1/2, -z+1/2'
'-x, -y, -z'
'x, -y, z-1/2'
'-x+1/2, -y+1/2, -z'
'x+1/2, -y+1/2, z-1/2'

loop_
_atom_site_type_symbol
_atom_site_label
_atom_site_fract_x
_atom_site_fract_y
_atom_site_fract_z
_atom_site_U_iso_or_equiv
_atom_site_adp_type
_atom_site_calc_flag
_atom_site_occupancy
O O2 0.95635(5) 0.7070(2) 0.67260(6) 0.0206(3) Uani d 1
O O5 0.500000 0.7903(3) 0.750000 0.0222(4) Uani d 1
O O1 0.97314(5) 1.0831(2) 0.59182(6) 0.0238(3) Uani d 1
O O3 0.56242(5) 0.2504(2) 0.65933(7) 0.0271(3) Uani d 1
O O4 0.58989(5) 0.6076(3) 0.70737(8) 0.0347(4) Uani d 1
N N1 0.81774(6) 0.2583(3) 0.63512(8) 0.0197(3) Uani d 1
C C14 0.74975(6) 0.5056(3) 0.68083(8) 0.0168(3) Uani d 1
H H14 0.775566 0.623501 0.696467 0.020 Uiso calc 1
C C9 0.76511(6) 0.2985(3) 0.64627(8) 0.0158(3) Uani d 1
C C12 0.65625(6) 0.3621(3) 0.66873(8) 0.0174(4) Uani d 1
C C15 0.59858(7) 0.3981(3) 0.67792(9) 0.0194(4) Uani d 1
C C7 0.86973(6) 0.6259(3) 0.60621(9) 0.0177(4) Uani d 1
C C10 0.72476(7) 0.1239(3) 0.62307(9) 0.0181(4) Uani d 1
H H10 0.734254 -0.014204 0.599877 0.022 Uiso calc 1
C C13 0.69600(7) 0.5340(3) 0.69160(8) 0.0174(3) Uani d 1
H H13 0.686232 0.671711 0.714756 0.021 Uiso calc 1
C C5 0.92543(7) 0.9565(3) 0.57298(9) 0.0187(4) Uani d 1
C C6 0.91728(6) 0.7641(3) 0.61739(8) 0.0175(4) Uani d 1
C C2 0.83105(7) 0.6781(3) 0.54820(9) 0.0206(4) Uani d 1
H H2 0.799081 0.587223 0.539822 0.025 Uiso calc 1
C C8 0.86335(6) 0.4187(3) 0.65624(9) 0.0184(4) Uani d 1
H H8A 0.896629 0.323016 0.662065 0.022 Uiso calc 1
H H8B 0.859392 0.487346 0.701326 0.022 Uiso calc 1
C C4 0.88690(7) 1.0051(3) 0.51542(9) 0.0220(4) Uani d 1
H H4 0.892432 1.131150 0.485232 0.026 Uiso calc 1
C C11 0.67166(7) 0.1554(3) 0.63432(9) 0.0182(4) Uani d 1
H H11 0.645659 0.037923 0.618889 0.022 Uiso calc 1
C C3 0.83997(7) 0.8641(3) 0.50316(9) 0.0236(4) Uani d 1
H H3 0.814245 0.895045 0.464242 0.028 Uiso calc 1
C C1 0.98495(8) 1.2765(3) 0.54726(10) 0.0262(4) Uani d 1
H H1A 0.986748 1.213811 0.501435 0.039 Uiso calc 1
H H1B 1.019360 1.348797 0.565539 0.039 Uiso calc 1
H H1C 0.956674 1.397043 0.544826 0.039 Uiso calc 1
H H5 0.5159(12) 0.891(5) 0.7772(13) 0.076(10) Uiso d 1
H H1 0.8246(9) 0.120(4) 0.6076(12) 0.038(6) Uiso d 1
H H2A 0.9900(10) 0.771(5) 0.6651(13) 0.050(7) Uiso d 1
H H4A 0.5536(12) 0.630(6) 0.7145(15) 0.073(9) Uiso d 1

loop_
_atom_site_aniso_label
_atom_site_aniso_U_11
_atom_site_aniso_U_22
_atom_site_aniso_U_33
_atom_site_aniso_U_12
_atom_site_aniso_U_13
_atom_site_aniso_U_23
O2 0.0122(6) 0.0235(7) 0.0262(6) -0.0025(5) 0.0029(5) 0.0043(5)
O5 0.0150(8) 0.0244(10) 0.0277(10) 0.000 0.0043(7) 0.000
O1 0.0199(6) 0.0212(7) 0.0313(7) -0.0052(5) 0.0067(5) 0.0063(5)
O3 0.0136(6) 0.0270(7) 0.0411(8) -0.0032(5) 0.0055(5) -0.0011(6)
O4 0.0173(7) 0.0366(8) 0.0524(9) 0.0000(6) 0.0127(6) -0.0187(7)
N1 0.0137(7) 0.0186(7) 0.0280(8) -0.0020(6) 0.0071(6) -0.0034(6)
C14 0.0150(8) 0.0163(8) 0.0191(8) -0.0038(6) 0.0020(6) -0.0007(6)
C9 0.0132(7) 0.0169(8) 0.0173(8) 0.0001(6) 0.0025(6) 0.0030(6)
C12 0.0148(8) 0.0192(8) 0.0184(8) 0.0004(7) 0.0037(6) 0.0024(7)
C15 0.0166(8) 0.0220(9) 0.0201(8) 0.0010(7) 0.0042(6) 0.0013(7)
C7 0.0156(8) 0.0184(8) 0.0207(8) 0.0012(7) 0.0084(6) -0.0023(7)
C10 0.0176(8) 0.0145(8) 0.0224(8) 0.0004(7) 0.0035(7) -0.0002(7)
C13 0.0176(8) 0.0172(8) 0.0178(8) 0.0012(7) 0.0039(6) -0.0011(7)
C5 0.0161(8) 0.0180(8) 0.0236(9) 0.0000(7) 0.0083(7) -0.0010(7)
C6 0.0149(8) 0.0187(8) 0.0198(8) 0.0030(7) 0.0057(6) -0.0020(7)
C2 0.0159(8) 0.0232(9) 0.0230(9) -0.0007(7) 0.0038(7) -0.0033(7)
C8 0.0116(7) 0.0196(9) 0.0246(9) -0.0012(7) 0.0043(6) 0.0003(7)
C4 0.0249(9) 0.0215(9) 0.0211(9) 0.0028(7) 0.0082(7) 0.0034(7)
C11 0.0157(8) 0.0150(8) 0.0239(9) -0.0040(6) 0.0026(6) 0.0009(7)
C3 0.0217(9) 0.0287(10) 0.0202(9) 0.0018(8) 0.0025(7) -0.0001(7)
C1 0.0290(10) 0.0180(9) 0.0351(10) -0.0029(8) 0.0159(8) 0.0043(8)

loop_
_atom_type_symbol
_atom_type_description
_atom_type_scat_dispersion_real
_atom_type_scat_dispersion_imag
_atom_type_scat_source
C C 0.0033 0.0016 'International Tables Vol C Tables 4.2.6.8 and 6.1.1.4'
H H 0.0000 0.0000 'International Tables Vol C Tables 4.2.6.8 and 6.1.1.4'
N N 0.0061 0.0033 'International Tables Vol C Tables 4.2.6.8 and 6.1.1.4'
O O 0.0106 0.0060 'International Tables Vol C Tables 4.2.6.8 and 6.1.1.4'

loop_
_geom_angle_atom_site_label_1
_geom_angle_atom_site_label_2
_geom_angle_atom_site_label_3
_geom_angle_site_symmetry_3
_geom_angle
C6 O2 H2A . 109.7(15)
H5 O5 H5 2_656 96(4)
C5 O1 C1 . 117.37(14)
C15 O4 H4A . 113.6(19)
C9 N1 C8 . 125.37(15)
C9 N1 H1 . 117.7(13)
C8 N1 H1 . 116.7(13)
C13 C14 C9 . 119.78(15)
C13 C14 H14 . 120.1
C9 C14 H14 . 120.1
N1 C9 C14 . 122.47(15)
N1 C9 C10 . 119.03(15)
C14 C9 C10 . 118.50(14)
C13 C12 C11 . 118.44(15)
C13 C12 C15 . 121.46(15)
C11 C12 C15 . 120.06(15)
O3 C15 O4 . 123.39(15)
O3 C15 C12 . 123.62(16)
O4 C15 C12 . 112.98(15)
C6 C7 C2 . 118.60(16)
C6 C7 C8 . 118.28(15)
C2 C7 C8 . 123.08(15)
C11 C10 C9 . 120.84(15)
C11 C10 H10 . 119.6
C9 C10 H10 . 119.6
C14 C13 C12 . 121.73(15)
C14 C13 H13 . 119.1
C12 C13 H13 . 119.1
O1 C5 C4 . 125.57(16)
O1 C5 C6 . 114.50(15)
C4 C5 C6 . 119.92(16)
O2 C6 C7 . 118.78(15)
O2 C6 C5 . 120.42(15)
C7 C6 C5 . 120.79(15)
C3 C2 C7 . 120.46(16)
C3 C2 H2 . 119.8
C7 C2 H2 . 119.8
N1 C8 C7 . 115.22(14)
N1 C8 H8A . 108.5
C7 C8 H8A . 108.5
N1 C8 H8B . 108.5
C7 C8 H8B . 108.5
H8A C8 H8B . 107.5
C5 C4 C3 . 119.45(16)
C5 C4 H4 . 120.3
C3 C4 H4 . 120.3
C10 C11 C12 . 120.71(15)
C10 C11 H11 . 119.6
C12 C11 H11 . 119.6
C2 C3 C4 . 120.72(16)
C2 C3 H3 . 119.6
C4 C3 H3 . 119.6
O1 C1 H1A . 109.5
O1 C1 H1B . 109.5
H1A C1 H1B . 109.5
O1 C1 H1C . 109.5
H1A C1 H1C . 109.5
H1B C1 H1C . 109.5

loop_
_geom_bond_atom_site_label_1
_geom_bond_atom_site_label_2
_geom_bond_site_symmetry_2
_geom_bond_distance
O2 C6 . 1.371(2)
O2 H2A . 0.93(3)
O5 H5 . 0.823(17)
O5 H5 2_656 0.823(17)
O1 C5 . 1.374(2)
O1 C1 . 1.427(2)
O3 C15 . 1.224(2)
O4 C15 . 1.317(2)
O4 H4A . 0.94(3)
N1 C9 . 1.368(2)
N1 C8 . 1.445(2)
N1 H1 . 0.96(2)
C14 C13 . 1.384(2)
C14 C9 . 1.401(2)
C14 H14 . 0.9300
C9 C10 . 1.411(2)
C12 C13 . 1.390(2)
C12 C11 . 1.399(2)
C12 C15 . 1.477(2)
C7 C6 . 1.391(2)
C7 C2 . 1.398(2)
C7 C8 . 1.519(2)
C10 C11 . 1.374(2)
C10 H10 . 0.9300
C13 H13 . 0.9300
C5 C4 . 1.385(2)
C5 C6 . 1.397(2)
C2 C3 . 1.383(3)
C2 H2 . 0.9300
C8 H8A . 0.9700
C8 H8B . 0.9700
C4 C3 . 1.388(3)
C4 H4 . 0.9300
C11 H11 . 0.9300
C3 H3 . 0.9300
C1 H1A . 0.9600
C1 H1B . 0.9600
C1 H1C . 0.9600

loop_
_geom_hbond_atom_site_label_D
_geom_hbond_atom_site_label_H
_geom_hbond_atom_site_label_A
_geom_hbond_site_symmetry_A
_geom_hbond_distance_DH
_geom_hbond_distance_HA
_geom_hbond_distance_DA
_geom_hbond_angle_DHA
_geom_hbond_publ_flag
O5 H5 O2 4_656 0.823(17) 2.063(19) 2.8640(19) 164(3) yes
O2 H2A O3 3 0.93(3) 1.82(3) 2.6844(17) 154(2) yes
O4 H4A O5 . 0.94(3) 1.81(3) 2.6776(15) 153(3) yes
N1 H1 Cg1 1_545 0.96(2) 2.40(2) 3.3008(18) 157(2) yes

loop_
_geom_torsion_atom_site_label_1
_geom_torsion_atom_site_label_2
_geom_torsion_atom_site_label_3
_geom_torsion_atom_site_label_4
_geom_torsion
C8 N1 C9 C14 -0.4(3)
C8 N1 C9 C10 -179.51(15)
C13 C14 C9 N1 -178.88(15)
C13 C14 C9 C10 0.2(2)
C13 C12 C15 O3 -179.11(16)
C11 C12 C15 O3 3.0(3)
C13 C12 C15 O4 1.8(2)
C11 C12 C15 O4 -176.06(15)
N1 C9 C10 C11 178.86(15)
C14 C9 C10 C11 -0.3(2)
C9 C14 C13 C12 -0.3(2)
C11 C12 C13 C14 0.3(2)
C15 C12 C13 C14 -177.56(15)
C1 O1 C5 C4 -2.0(2)
C1 O1 C5 C6 177.78(14)
C2 C7 C6 O2 -177.34(14)
C8 C7 C6 O2 0.3(2)
C2 C7 C6 C5 2.2(2)
C8 C7 C6 C5 179.87(15)
O1 C5 C6 O2 -3.0(2)
C4 C5 C6 O2 176.85(15)
O1 C5 C6 C7 177.53(14)
C4 C5 C6 C7 -2.7(2)
C6 C7 C2 C3 -0.2(2)
C8 C7 C2 C3 -177.81(16)
C9 N1 C8 C7 -83.9(2)
C6 C7 C8 N1 -170.01(14)
C2 C7 C8 N1 7.6(2)
O1 C5 C4 C3 -179.06(16)
C6 C5 C4 C3 1.2(2)
C9 C10 C11 C12 0.4(3)
C13 C12 C11 C10 -0.4(2)
C15 C12 C11 C10 177.54(15)
C7 C2 C3 C4 -1.3(3)
C5 C4 C3 C2 0.8(3)

_cod_database_fobs_code 2242814
